data_1565968
loop_
_publ_author_name
'Das, Sandip'
'kulbir, Kulbir'
'Ray, Soumyadip'
'Devi, Tarali'
'Ghosh, Somnath'
'Harmalkar, Sarvesh S.'
'Dhuri, Sunder Narayan'
'Mondal, Padmabati'
'Kumar, Pankaj'

_publ_section_title
;
 Why Intermolecular Nitric Oxide (NO) Transfer? Exploring the Factors and
 Mechanistic Aspects of NO Transfer Reaction
;
_journal_name_full 'Chemical Science'
_journal_paper_doi 10.1039/D1SC06803B
_journal_year 2022
_chemical_formula_sum 'C16 H22 Cl Cr F6 N5 O P'
_chemical_formula_weight 532.81
_space_group_crystal_system monoclinic
_space_group_IT_number 14
_space_group_name_Hall '-P 2ybc'
_space_group_name_H-M_alt 'P 1 21/c 1'
_atom_sites_solution_hydrogens geom
_audit_block_doi 10.5517/ccdc.csd.cc27q022
_audit_creation_method SHELXL-2018/3
_audit_update_record
;
2021-04-12 deposited with the CCDC.	2021-12-17 downloaded from the CCDC.
;
_cell_angle_alpha 90
_cell_angle_beta 96.379(2)
_cell_angle_gamma 90
_cell_formula_units_Z 4
_cell_length_a 9.2977(4)
_cell_length_b 18.0900(8)
_cell_length_c 12.9340(6)
_cell_measurement_reflns_used 6363
_cell_measurement_temperature 296(2)
_cell_measurement_theta_max 27.21
_cell_measurement_theta_min 2.75
_cell_volume 2161.97(17)
_computing_structure_refinement 'SHELXL-2018/3 (Sheldrick, 2018)'
_computing_structure_solution 'SHELXT 2014/5 (Sheldrick, 2014)'
_diffrn_ambient_temperature 296(2)
_diffrn_measured_fraction_theta_full 0.998
_diffrn_measured_fraction_theta_max 0.998
_diffrn_measurement_device_type 'Bruker D8 Quest'
_diffrn_measurement_method '\f and \w scans'
_diffrn_radiation_type MoK\a
_diffrn_radiation_wavelength 0.71073
_diffrn_reflns_av_R_equivalents 0.0714
_diffrn_reflns_av_unetI/netI 0.0540
_diffrn_reflns_Laue_measured_fraction_full 0.998
_diffrn_reflns_Laue_measured_fraction_max 0.998
_diffrn_reflns_limit_h_max 12
_diffrn_reflns_limit_h_min -12
_diffrn_reflns_limit_k_max 24
_diffrn_reflns_limit_k_min -24
_diffrn_reflns_limit_l_max 17
_diffrn_reflns_limit_l_min -17
_diffrn_reflns_number 32063
_diffrn_reflns_point_group_measured_fraction_full 0.998
_diffrn_reflns_point_group_measured_fraction_max 0.998
_diffrn_reflns_theta_full 25.242
_diffrn_reflns_theta_max 28.299
_diffrn_reflns_theta_min 2.754
_exptl_absorpt_coefficient_mu 0.797
_exptl_absorpt_correction_type multi-scan
_exptl_absorpt_process_details SADABS
_exptl_crystal_colour green
_exptl_crystal_density_diffrn 1.637
_exptl_crystal_description block
_exptl_crystal_F_000 1084
_exptl_crystal_size_max 0.4
_exptl_crystal_size_mid 0.3
_exptl_crystal_size_min 0.2
_exptl_transmission_factor_max 0.7457
_exptl_transmission_factor_min 0.6981
_refine_diff_density_max 1.006
_refine_diff_density_min -0.566
_refine_diff_density_rms 0.100
_refine_ls_extinction_method none
_refine_ls_goodness_of_fit_ref 1.100
_refine_ls_hydrogen_treatment constr
_refine_ls_matrix_type full
_refine_ls_number_parameters 282
_refine_ls_number_reflns 5365
_refine_ls_number_restraints 0
_refine_ls_restrained_S_all 1.100
_refine_ls_R_factor_all 0.1302
_refine_ls_R_factor_gt 0.0939
_refine_ls_shift/su_max 0.000
_refine_ls_shift/su_mean 0.000
_refine_ls_structure_factor_coef Fsqd
_refine_ls_weighting_details 'w=1/[\s^2^(Fo^2^)+(0.0884P)^2^+6.0400P] where P=(Fo^2^+2Fc^2^)/3'
_refine_ls_weighting_scheme calc
_refine_ls_wR_factor_gt 0.2085
_refine_ls_wR_factor_ref 0.2279
_reflns_Friedel_coverage 0.000
_reflns_number_gt 3786
_reflns_number_total 5365
_reflns_threshold_expression 'I > 2\s(I)'
_cod_data_source_file d1sc06803b2.cif
_cod_data_source_block shelx
_cod_original_sg_symbol_H-M 'P 21/c'
_cod_database_code 1565968
_shelx_shelxl_version_number 2018/3
_shelx_space_group_comment
;
The symmetry employed for this shelxl refinement is uniquely defined
by the following loop, which should always be used as a source of
symmetry information in preference to the above space-group names.
They are only intended as comments.
;

loop_
_space_group_symop_operation_xyz
'x, y, z'
'-x, y+1/2, -z+1/2'
'-x, -y, -z'
'x, -y-1/2, z-1/2'

loop_
_atom_site_label
_atom_site_type_symbol
_atom_site_fract_x
_atom_site_fract_y
_atom_site_fract_z
_atom_site_U_iso_or_equiv
_atom_site_adp_type
_atom_site_occupancy
_atom_site_site_symmetry_order
_atom_site_calc_flag
_atom_site_refinement_flags_posn
_atom_site_refinement_flags_adp
_atom_site_refinement_flags_occupancy
_atom_site_disorder_assembly
_atom_site_disorder_group
Cr1 Cr 0.53968(8) 0.65715(4) 0.69725(6) 0.0323(2) Uani 1 1 d . . . . .
O1 O 0.5215(9) 0.7955(5) 0.6173(6) 0.093(2) Uani 1 1 d . . . . .
F1 F 0.0764(12) 0.8877(7) 0.7713(6) 0.232(5) Uani 1 1 d . . . . .
P1 P -0.02623(19) 0.91567(9) 0.68322(12) 0.0487(4) Uani 1 1 d . . . . .
C1 C 0.7117(6) 0.5830(3) 0.5332(4) 0.0434(12) Uani 1 1 d . . . . .
H1 H 0.625295 0.559739 0.508764 0.052 Uiso 1 1 calc R U . . .
Cl1 Cl 0.36794(17) 0.60595(10) 0.57492(13) 0.0604(4) Uani 1 1 d . . . . .
N1 N 0.7138(4) 0.6275(2) 0.6165(3) 0.0346(9) Uani 1 1 d . . . . .
N2 N 0.7210(5) 0.6825(3) 0.8061(3) 0.0392(10) Uani 1 1 d . . . . .
F2 F -0.0288(7) 0.9928(3) 0.7382(4) 0.1114(19) Uani 1 1 d . . . . .
C2 C 0.8302(7) 0.5704(3) 0.4831(5) 0.0517(15) Uani 1 1 d . . . . .
H2 H 0.823607 0.540137 0.424579 0.062 Uiso 1 1 calc R U . . .
C3 C 0.9592(7) 0.6023(4) 0.5191(6) 0.0565(16) Uani 1 1 d . . . . .
H3 H 1.041342 0.593695 0.485890 0.068 Uiso 1 1 calc R U . . .
N3 N 0.5408(5) 0.5556(2) 0.7865(4) 0.0420(10) Uani 1 1 d . . . . .
F3 F 0.0939(7) 0.9425(4) 0.6203(5) 0.135(3) Uani 1 1 d . . . . .
N4 N 0.3851(5) 0.6773(3) 0.7980(3) 0.0410(10) Uani 1 1 d . . . . .
F4 F -0.0364(7) 0.8400(2) 0.6218(4) 0.113(2) Uani 1 1 d . . . . .
C4 C 0.9657(6) 0.6473(3) 0.6049(5) 0.0491(14) Uani 1 1 d . . . . .
H4 H 1.052630 0.669142 0.631245 0.059 Uiso 1 1 calc R U . . .
C9 C 0.6414(6) 0.5685(4) 0.8846(5) 0.0517(15) Uani 1 1 d . . . . .
H9A H 0.590878 0.595314 0.934607 0.062 Uiso 1 1 calc R U . . .
H9AB H 0.672834 0.521493 0.915177 0.062 Uiso 1 1 calc R U . . .
C8 C 0.7708(6) 0.6124(4) 0.8596(4) 0.0492(14) Uani 1 1 d . . . . .
H8A H 0.832305 0.623634 0.923261 0.059 Uiso 1 1 calc R U . . .
H8AB H 0.826700 0.583603 0.815022 0.059 Uiso 1 1 calc R U . . .
C7 C 0.6977(8) 0.7406(4) 0.8830(5) 0.0602(17) Uani 1 1 d . . . . .
H7A H 0.659212 0.784034 0.847412 0.090 Uiso 1 1 calc R U . . .
H7B H 0.788217 0.752365 0.922793 0.090 Uiso 1 1 calc R U . . .
H7C H 0.630703 0.723031 0.928779 0.090 Uiso 1 1 calc R U . . .
C6 C 0.8350(6) 0.7090(3) 0.7435(4) 0.0469(14) Uani 1 1 d . . . . .
H6A H 0.927986 0.708878 0.785698 0.056 Uiso 1 1 calc R U . . .
H6AB H 0.813822 0.759207 0.720299 0.056 Uiso 1 1 calc R U . . .
F6 F -0.1385(8) 0.9455(5) 0.5955(5) 0.155(3) Uani 1 1 d . . . . .
N5 N 0.5317(8) 0.7526(4) 0.6390(6) 0.0520(16) Uani 1 1 d . . . . .
F5 F -0.1528(8) 0.8926(4) 0.7455(6) 0.156(3) Uani 1 1 d . . . . .
C5 C 0.8404(5) 0.6596(3) 0.6520(4) 0.0398(11) Uani 1 1 d . . . . .
C10 C 0.5856(7) 0.4880(3) 0.7356(5) 0.0571(16) Uani 1 1 d . . . . .
H10A H 0.529969 0.482805 0.668843 0.086 Uiso 1 1 calc R U . . .
H10B H 0.569441 0.445903 0.777976 0.086 Uiso 1 1 calc R U . . .
H10C H 0.686502 0.491177 0.726602 0.086 Uiso 1 1 calc R U . . .
C11 C 0.3924(6) 0.5459(3) 0.8154(5) 0.0505(14) Uani 1 1 d . . . . .
H11A H 0.393570 0.511563 0.872995 0.061 Uiso 1 1 calc R U . . .
H11B H 0.330403 0.525747 0.756874 0.061 Uiso 1 1 calc R U . . .
C12 C 0.3351(6) 0.6184(3) 0.8455(4) 0.0453(13) Uani 1 1 d . . . . .
C13 C 0.2361(7) 0.6254(4) 0.9175(5) 0.0592(17) Uani 1 1 d . . . . .
H13 H 0.203334 0.583773 0.949981 0.071 Uiso 1 1 calc R U . . .
C14 C 0.1872(7) 0.6940(5) 0.9403(5) 0.0642(19) Uani 1 1 d . . . . .
H14 H 0.122965 0.699758 0.989991 0.077 Uiso 1 1 calc R U . . .
C15 C 0.2340(7) 0.7543(4) 0.8889(5) 0.0621(17) Uani 1 1 d . . . . .
H15 H 0.199557 0.801335 0.901747 0.075 Uiso 1 1 calc R U . . .
C16 C 0.3331(7) 0.7443(4) 0.8179(5) 0.0536(15) Uani 1 1 d . . . . .
H16 H 0.364367 0.785178 0.782899 0.064 Uiso 1 1 calc R U . . .

loop_
_atom_site_aniso_label
_atom_site_aniso_U_11
_atom_site_aniso_U_22
_atom_site_aniso_U_33
_atom_site_aniso_U_23
_atom_site_aniso_U_13
_atom_site_aniso_U_12
Cr1 0.0300(4) 0.0364(4) 0.0306(4) 0.0008(3) 0.0033(3) -0.0037(3)
O1 0.067(4) 0.142(7) 0.072(4) -0.019(5) 0.013(3) -0.003(5)
F1 0.260(11) 0.301(12) 0.124(6) 0.053(7) -0.034(7) 0.164(10)
P1 0.0621(10) 0.0440(8) 0.0427(8) 0.0015(6) 0.0173(7) -0.0064(7)
C1 0.046(3) 0.046(3) 0.039(3) -0.003(2) 0.006(2) -0.003(2)
Cl1 0.0467(8) 0.0715(11) 0.0607(9) -0.0031(8) -0.0043(7) -0.0066(7)
N1 0.034(2) 0.041(2) 0.029(2) 0.0027(17) 0.0040(16) -0.0028(18)
N2 0.039(2) 0.046(2) 0.033(2) -0.0021(18) 0.0019(18) -0.0136(19)
F2 0.162(5) 0.074(3) 0.105(4) -0.040(3) 0.045(4) -0.040(3)
C2 0.064(4) 0.052(4) 0.042(3) 0.000(3) 0.019(3) 0.006(3)
C3 0.044(3) 0.059(4) 0.071(4) 0.010(3) 0.027(3) 0.005(3)
N3 0.042(2) 0.036(2) 0.049(3) 0.007(2) 0.008(2) -0.0034(19)
F3 0.149(5) 0.132(5) 0.142(5) -0.048(4) 0.100(4) -0.067(4)
N4 0.036(2) 0.049(3) 0.039(2) 0.003(2) 0.0086(18) -0.0004(19)
F4 0.171(5) 0.064(3) 0.123(4) -0.028(3) 0.095(4) -0.026(3)
C4 0.037(3) 0.057(4) 0.055(3) 0.012(3) 0.010(2) -0.007(3)
C9 0.052(3) 0.060(4) 0.043(3) 0.017(3) 0.007(3) 0.004(3)
C8 0.038(3) 0.072(4) 0.035(3) 0.012(3) -0.007(2) -0.004(3)
C7 0.065(4) 0.072(4) 0.044(3) -0.021(3) 0.008(3) -0.017(3)
C6 0.036(3) 0.060(4) 0.045(3) -0.004(3) 0.004(2) -0.021(3)
F6 0.157(6) 0.185(7) 0.109(5) -0.036(5) -0.049(4) 0.060(5)
N5 0.036(3) 0.075(5) 0.046(3) -0.018(3) 0.009(2) 0.001(3)
F5 0.213(7) 0.117(5) 0.165(6) -0.070(4) 0.142(6) -0.085(5)
C5 0.033(2) 0.045(3) 0.041(3) 0.009(2) 0.005(2) -0.005(2)
C10 0.066(4) 0.039(3) 0.066(4) 0.009(3) 0.007(3) 0.000(3)
C11 0.045(3) 0.050(3) 0.059(4) 0.010(3) 0.013(3) -0.010(3)
C12 0.034(3) 0.057(3) 0.046(3) 0.009(3) 0.007(2) -0.006(2)
C13 0.047(3) 0.082(5) 0.051(4) 0.014(3) 0.015(3) -0.005(3)
C14 0.052(4) 0.099(6) 0.045(3) -0.002(4) 0.018(3) 0.007(4)
C15 0.061(4) 0.064(4) 0.063(4) -0.009(3) 0.012(3) 0.013(3)
C16 0.055(4) 0.051(4) 0.056(4) -0.003(3) 0.013(3) 0.002(3)

loop_
_atom_type_symbol
_atom_type_description
_atom_type_scat_dispersion_real
_atom_type_scat_dispersion_imag
_atom_type_scat_source
C C 0.0033 0.0016 'International Tables Vol C Tables 4.2.6.8 and 6.1.1.4'
H H 0.0000 0.0000 'International Tables Vol C Tables 4.2.6.8 and 6.1.1.4'
Cl Cl 0.1484 0.1585 'International Tables Vol C Tables 4.2.6.8 and 6.1.1.4'
Cr Cr 0.3209 0.6236 'International Tables Vol C Tables 4.2.6.8 and 6.1.1.4'
F F 0.0171 0.0103 'International Tables Vol C Tables 4.2.6.8 and 6.1.1.4'
N N 0.0061 0.0033 'International Tables Vol C Tables 4.2.6.8 and 6.1.1.4'
O O 0.0106 0.0060 'International Tables Vol C Tables 4.2.6.8 and 6.1.1.4'
P P 0.1023 0.0942 'International Tables Vol C Tables 4.2.6.8 and 6.1.1.4'

loop_
_geom_angle_atom_site_label_1
_geom_angle_atom_site_label_2
_geom_angle_atom_site_label_3
_geom_angle
_geom_angle_site_symmetry_1
_geom_angle_site_symmetry_3
_geom_angle_publ_flag
N5 Cr1 N4 95.2(3) . . ?
N5 Cr1 N1 91.9(2) . . ?
N4 Cr1 N1 170.54(17) . . ?
N5 Cr1 N2 93.5(3) . . ?
N4 Cr1 N2 95.73(17) . . ?
N1 Cr1 N2 77.57(16) . . ?
N5 Cr1 N3 171.0(3) . . ?
N4 Cr1 N3 77.15(18) . . ?
N1 Cr1 N3 95.22(17) . . ?
N2 Cr1 N3 82.73(17) . . ?
N5 Cr1 Cl1 95.7(2) . . ?
N4 Cr1 Cl1 91.52(13) . . ?
N1 Cr1 Cl1 93.99(12) . . ?
N2 Cr1 Cl1 167.72(14) . . ?
N3 Cr1 Cl1 89.27(13) . . ?
F1 P1 F3 94.1(6) . . ?
F1 P1 F6 177.1(5) . . ?
F3 P1 F6 88.4(5) . . ?
F1 P1 F5 88.3(6) . . ?
F3 P1 F5 176.7(4) . . ?
F6 P1 F5 89.1(5) . . ?
F1 P1 F2 89.8(5) . . ?
F3 P1 F2 90.4(3) . . ?
F6 P1 F2 88.8(4) . . ?
F5 P1 F2 87.3(3) . . ?
F1 P1 F4 95.0(5) . . ?
F3 P1 F4 90.8(3) . . ?
F6 P1 F4 86.3(4) . . ?
F5 P1 F4 91.2(3) . . ?
F2 P1 F4 174.9(4) . . ?
N1 C1 C2 122.8(5) . . ?
N1 C1 H1 118.6 . . ?
C2 C1 H1 118.6 . . ?
C1 N1 C5 117.8(5) . . ?
C1 N1 Cr1 127.6(4) . . ?
C5 N1 Cr1 114.5(3) . . ?
C7 N2 C6 107.7(4) . . ?
C7 N2 C8 110.6(5) . . ?
C6 N2 C8 108.9(4) . . ?
C7 N2 Cr1 115.8(4) . . ?
C6 N2 Cr1 105.7(3) . . ?
C8 N2 Cr1 107.9(3) . . ?
C1 C2 C3 119.7(6) . . ?
C1 C2 H2 120.2 . . ?
C3 C2 H2 120.2 . . ?
C2 C3 C4 119.0(5) . . ?
C2 C3 H3 120.5 . . ?
C4 C3 H3 120.5 . . ?
C10 N3 C11 109.4(5) . . ?
C10 N3 C9 109.0(5) . . ?
C11 N3 C9 108.4(4) . . ?
C10 N3 Cr1 116.8(4) . . ?
C11 N3 Cr1 106.5(3) . . ?
C9 N3 Cr1 106.4(3) . . ?
C12 N4 C16 118.7(5) . . ?
C12 N4 Cr1 116.6(4) . . ?
C16 N4 Cr1 124.7(4) . . ?
C3 C4 C5 119.0(5) . . ?
C3 C4 H4 120.5 . . ?
C5 C4 H4 120.5 . . ?
C8 C9 N3 109.7(4) . . ?
C8 C9 H9A 109.7 . . ?
N3 C9 H9A 109.7 . . ?
C8 C9 H9AB 109.7 . . ?
N3 C9 H9AB 109.7 . . ?
H9A C9 H9AB 108.2 . . ?
N2 C8 C9 109.4(4) . . ?
N2 C8 H8A 109.8 . . ?
C9 C8 H8A 109.8 . . ?
N2 C8 H8AB 109.8 . . ?
C9 C8 H8AB 109.8 . . ?
H8A C8 H8AB 108.2 . . ?
N2 C7 H7A 109.5 . . ?
N2 C7 H7B 109.5 . . ?
H7A C7 H7B 109.5 . . ?
N2 C7 H7C 109.5 . . ?
H7A C7 H7C 109.5 . . ?
H7B C7 H7C 109.5 . . ?
N2 C6 C5 109.2(4) . . ?
N2 C6 H6A 109.8 . . ?
C5 C6 H6A 109.8 . . ?
N2 C6 H6AB 109.8 . . ?
C5 C6 H6AB 109.8 . . ?
H6A C6 H6AB 108.3 . . ?
O1 N5 Cr1 174.0(11) . . ?
N1 C5 C4 121.6(5) . . ?
N1 C5 C6 115.1(4) . . ?
C4 C5 C6 123.3(5) . . ?
N3 C10 H10A 109.5 . . ?
N3 C10 H10B 109.5 . . ?
H10A C10 H10B 109.5 . . ?
N3 C10 H10C 109.5 . . ?
H10A C10 H10C 109.5 . . ?
H10B C10 H10C 109.5 . . ?
N3 C11 C12 109.5(5) . . ?
N3 C11 H11A 109.8 . . ?
C12 C11 H11A 109.8 . . ?
N3 C11 H11B 109.8 . . ?
C12 C11 H11B 109.8 . . ?
H11A C11 H11B 108.2 . . ?
N4 C12 C13 121.7(6) . . ?
N4 C12 C11 115.4(5) . . ?
C13 C12 C11 122.8(6) . . ?
C14 C13 C12 119.4(6) . . ?
C14 C13 H13 120.3 . . ?
C12 C13 H13 120.3 . . ?
C13 C14 C15 119.1(6) . . ?
C13 C14 H14 120.5 . . ?
C15 C14 H14 120.5 . . ?
C14 C15 C16 119.2(6) . . ?
C14 C15 H15 120.4 . . ?
C16 C15 H15 120.4 . . ?
N4 C16 C15 121.8(6) . . ?
N4 C16 H16 119.1 . . ?
C15 C16 H16 119.1 . . ?

loop_
_geom_bond_atom_site_label_1
_geom_bond_atom_site_label_2
_geom_bond_distance
_geom_bond_site_symmetry_2
_geom_bond_publ_flag
Cr1 N5 1.883(7) . ?
Cr1 N4 2.077(4) . ?
Cr1 N1 2.092(4) . ?
Cr1 N2 2.123(4) . ?
Cr1 N3 2.169(4) . ?
Cr1 Cl1 2.3130(17) . ?
O1 N5 0.826(9) . ?
F1 P1 1.490(7) . ?
P1 F3 1.532(5) . ?
P1 F6 1.550(6) . ?
P1 F5 1.555(5) . ?
P1 F2 1.567(5) . ?
P1 F4 1.581(5) . ?
C1 N1 1.344(7) . ?
C1 C2 1.359(8) . ?
C1 H1 0.9300 . ?
N1 C5 1.346(6) . ?
N2 C7 1.480(7) . ?
N2 C6 1.482(7) . ?
N2 C8 1.494(7) . ?
C2 C3 1.365(9) . ?
C2 H2 0.9300 . ?
C3 C4 1.372(9) . ?
C3 H3 0.9300 . ?
N3 C10 1.471(8) . ?
N3 C11 1.479(7) . ?
N3 C9 1.508(7) . ?
N4 C12 1.339(7) . ?
N4 C16 1.340(7) . ?
C4 C5 1.391(7) . ?
C4 H4 0.9300 . ?
C9 C8 1.506(8) . ?
C9 H9A 0.9700 . ?
C9 H9AB 0.9700 . ?
C8 H8A 0.9700 . ?
C8 H8AB 0.9700 . ?
C7 H7A 0.9600 . ?
C7 H7B 0.9600 . ?
C7 H7C 0.9600 . ?
C6 C5 1.488(8) . ?
C6 H6A 0.9700 . ?
C6 H6AB 0.9700 . ?
C10 H10A 0.9600 . ?
C10 H10B 0.9600 . ?
C10 H10C 0.9600 . ?
C11 C12 1.484(8) . ?
C11 H11A 0.9700 . ?
C11 H11B 0.9700 . ?
C12 C13 1.386(8) . ?
C13 C14 1.364(10) . ?
C13 H13 0.9300 . ?
C14 C15 1.374(10) . ?
C14 H14 0.9300 . ?
C15 C16 1.383(9) . ?
C15 H15 0.9300 . ?
C16 H16 0.9300 . ?
